data_4081204
loop_
_publ_author_name
'Zhang, Yuanyuan'
'Hanna, Brian S.'
'Dineen, Andrew'
'Williard, Paul G.'
'Bernskoetter, Wesley H.'

_publ_section_title
;
 Functionalization of Carbon Dioxide with Ethylene at Molybdenum
 Hydride Complexes
;
_journal_issue 14
_journal_name_full Organometallics
_journal_page_first 3969
_journal_paper_doi 10.1021/om400448m
_journal_volume 32
_journal_year 2013
_chemical_formula_sum 'C56 H59 Cl Mo O P4'
_space_group_IT_number 14
_symmetry_cell_setting monoclinic
_symmetry_Int_Tables_number 14
_symmetry_space_group_name_Hall '-P 2yn'
_symmetry_space_group_name_H-M 'P 1 21/n 1'
_cell_angle_alpha 90
_cell_angle_beta 96.251(3)
_cell_angle_gamma 90
_cell_formula_units_Z 4
_cell_length_a 10.2547(8)
_cell_length_b 25.7194(19)
_cell_length_c 18.7319(13)
_cell_volume 4911.1(6)
_cod_data_source_file om400448m_si_003.cif
_cod_data_source_block I
_cod_original_cell_volume 4911.07
_cod_original_sg_symbol_H-M 'P 21/n'
_cod_database_code 4081204

loop_
_symmetry_equiv_pos_site_id
_symmetry_equiv_pos_as_xyz
1 x,y,z
2 1/2-x,1/2+y,1/2-z
3 -x,-y,-z
4 1/2+x,1/2-y,1/2+z

loop_
_atom_site_label
_atom_site_type_symbol
_atom_site_fract_x
_atom_site_fract_y
_atom_site_fract_z
Mo1 Mo 0.27451(2) 0.152996(8) 0.235403(11)
H1 H 0.165(2) 0.1499(19) 0.240(3)
Cl1 Cl 0.50894(6) 0.13717(3) 0.26604(4)
P1 P 0.24061(7) 0.10021(3) 0.34446(3)
P2 P 0.31507(7) 0.20400(3) 0.13294(4)
P3 P 0.14434(6) 0.11064(3) 0.14247(3)
P4 P 0.16968(7) 0.23097(3) 0.25862(3)
C1 C 0.4763(3) 0.21305(11) 0.09983(13)
C2 C 0.5310(3) 0.17138(12) 0.06653(16)
H2 H 0.4862 0.139 0.0631
C3 C 0.6499(3) 0.17615(13) 0.03819(17)
H3 H 0.6843 0.1474 0.0145
C4 C 0.7178(3) 0.22202(13) 0.04416(17)
H4 H 0.7989 0.2253 0.0244
C5 C 0.6681(3) 0.26303(13) 0.07865(19)
H5 H 0.7156 0.2948 0.0837
C6 C 0.5482(3) 0.25855(12) 0.10640(17)
H6 H 0.5151 0.2874 0.1304
C7 C 0.2573(3) 0.27207(10) 0.13930(15)
H7A H 0.3256 0.2934 0.167
H7B H 0.239 0.2873 0.0907
C8 C 0.1326(3) 0.27164(11) 0.17687(14)
H8A H 0.0587 0.2566 0.1451
H8B H 0.1089 0.3074 0.1901
C9 C 0.2729(3) 0.27966(10) 0.31226(14)
C10 C 0.4086(3) 0.27449(11) 0.31989(16)
H10 H 0.4473 0.2438 0.3035
C11 C 0.4886(3) 0.31387(12) 0.35134(17)
H11 H 0.5812 0.3096 0.3569
C12 C 0.4343(3) 0.35876(12) 0.37438(16)
H12 H 0.4891 0.3861 0.3942
C13 C 0.3002(3) 0.36393(11) 0.36863(16)
H13 H 0.2622 0.3945 0.3859
C14 C 0.2201(3) 0.32495(11) 0.33789(15)
H14 H 0.1275 0.3291 0.3342
C15 C 0.0164(2) 0.23369(10) 0.29999(14)
C16 C 0.0171(3) 0.23411(10) 0.37440(15)
H16 H 0.0982 0.2365 0.404
C17 C -0.0992(3) 0.23108(12) 0.40580(17)
H17 H -0.0975 0.232 0.4566
C18 C -0.2173(3) 0.22671(12) 0.36322(18)
H18 H -0.2967 0.2238 0.3848
C19 C -0.2203(3) 0.22655(11) 0.28911(18)
H19 H -0.3018 0.2242 0.2598
C20 C -0.1046(3) 0.22984(11) 0.25783(16)
H20 H -0.1072 0.2295 0.207
C21 C 0.2157(3) 0.18258(11) 0.04809(13)
H21A H 0.1904 0.2133 0.0178
H21B H 0.2691 0.1593 0.0208
C22 C 0.0930(3) 0.15405(11) 0.06557(14)
H22A H 0.0551 0.1335 0.0237
H22B H 0.0262 0.1791 0.0785
C23 C 0.2283(3) 0.05930(10) 0.09609(14)
C24 C 0.1637(3) 0.03258(12) 0.03767(15)
H24 H 0.0763 0.0418 0.0204
C25 C 0.2254(3) -0.00708(12) 0.00477(16)
H25 H 0.1807 -0.0247 -0.0353
C26 C 0.3515(3) -0.02116(12) 0.02980(17)
H26 H 0.3933 -0.0489 0.0078
C27 C 0.4171(3) 0.00520(12) 0.08705(16)
H27 H 0.5046 -0.0042 0.104
C28 C 0.3564(3) 0.04530(11) 0.12005(15)
H28 H 0.4025 0.0633 0.1593
C29 C -0.0067(2) 0.07626(11) 0.15638(13)
C30 C -0.1263(3) 0.10232(11) 0.15287(14)
H30 H -0.1314 0.1376 0.1379
C31 C -0.2380(3) 0.07749(12) 0.17088(15)
H31 H -0.319 0.0957 0.168
C32 C -0.2315(3) 0.02634(12) 0.19298(15)
H32 H -0.3078 0.0094 0.2059
C33 C -0.1140(3) -0.00028(12) 0.19626(15)
H33 H -0.11 -0.0357 0.2109
C34 C -0.0018(3) 0.02444(11) 0.17824(15)
H34 H 0.0787 0.0059 0.1808
C35 C 0.3646(3) 0.11099(10) 0.42166(13)
C36 C 0.3972(3) 0.16190(11) 0.44065(15)
H36 H 0.3573 0.1898 0.413
C37 C 0.4870(3) 0.17249(12) 0.49910(16)
H37 H 0.5084 0.2075 0.5114
C38 C 0.5458(3) 0.13254(12) 0.53984(15)
H38 H 0.6073 0.1399 0.5803
C39 C 0.5147(3) 0.08235(12) 0.52146(16)
H39 H 0.5555 0.0547 0.5491
C40 C 0.4244(3) 0.07137(11) 0.46305(15)
H40 H 0.4033 0.0362 0.4512
C41 C 0.2523(3) 0.02952(10) 0.33089(13)
C42 C 0.1560(3) -0.00538(11) 0.34681(16)
H42 H 0.0831 0.0067 0.3694
C43 C 0.1658(3) -0.05764(12) 0.33000(18)
H43 H 0.0987 -0.081 0.3404
C44 C 0.2702(4) -0.07562(12) 0.29885(16)
H44 H 0.2754 -0.1115 0.2872
C45 C 0.3690(4) -0.04222(13) 0.28398(17)
H45 H 0.4431 -0.0551 0.2632
C46 C 0.3596(3) 0.01059(11) 0.29966(15)
H46 H 0.4269 0.0337 0.2889
C47 C 0.0880(3) 0.10435(10) 0.38707(14)
C48 C 0.0871(3) 0.10534(14) 0.46115(16)
H48 H 0.1674 0.1069 0.4916
C49 C -0.0313(4) 0.10406(17) 0.49061(19)
H49 H -0.0312 0.1051 0.5413
C50 C -0.1482(3) 0.10141(14) 0.44796(19)
H50 H -0.2283 0.0999 0.469
C51 C -0.1493(3) 0.10087(12) 0.37444(18)
H51 H -0.2302 0.0992 0.3445
C52 C -0.0315(3) 0.10274(10) 0.34411(15)
H52 H -0.0327 0.1029 0.2933
C53 C 0.7473(5) 0.96666(17) 0.3718(2)
H53A H 0.814 0.9856 0.3484
H53B H 0.7742 0.9646 0.4235
H53C H 0.6633 0.985 0.3634
C54 C 0.7327(5) 0.91268(16) 0.3410(2)
H54A H 0.8172 0.8938 0.3497
H54B H 0.666 0.8932 0.3646
O1 O 0.6938(2) 0.91618(9) 0.26616(15)
C55 C 0.6789(4) 0.86823(15) 0.2321(3)
H55A H 0.6085 0.8483 0.2518
H55B H 0.7615 0.8481 0.2409
C56 C 0.6449(4) 0.87604(16) 0.1531(3)
H56A H 0.5627 0.8956 0.1446
H56B H 0.6345 0.8421 0.1292
H56C H 0.7153 0.8955 0.1337
